data_7056802
loop_
_publ_author_name
'Singh, Navjot'
'Srivastav, Neha'
'Singh, Raghubir'
'Kaur, Varinder'
'Brendler, Erica'
'Wagler, J\"org'
'Kroke, Edwin'

_publ_section_title
;
 Fluorescent biogenic Schiff base compounds of dimethyltin
;
_journal_issue 3
_journal_name_full 'New Journal of Chemistry'
_journal_page_first 1655
_journal_paper_doi 10.1039/C7NJ03731G
_journal_volume 42
_journal_year 2018
_chemical_absolute_configuration ad
_chemical_compound_source None
_chemical_formula_moiety 'C48 H70 N2 O12 S2 Sn4'
_chemical_formula_sum 'C48 H70 N2 O12 S2 Sn4'
_chemical_formula_weight 1405.94
_space_group_crystal_system orthorhombic
_space_group_IT_number 20
_space_group_name_Hall 'C 2c 2'
_space_group_name_H-M_alt 'C 2 2 21'
_symmetry_space_group_name_Hall 'C 2c 2'
_symmetry_space_group_name_H-M 'C 2 2 21'
_atom_sites_solution_hydrogens mixed
_audit_creation_method SHELXL-2014/7
_audit_update_record
;
2017-11-29 deposited with the CCDC.
2017-12-13 downloaded from the CCDC.
;
_cell_angle_alpha 90
_cell_angle_beta 90
_cell_angle_gamma 90
_cell_formula_units_Z 4
_cell_length_a 11.1773(3)
_cell_length_b 14.8332(4)
_cell_length_c 34.5406(12)
_cell_measurement_reflns_used 38382
_cell_measurement_temperature 200(2)
_cell_measurement_theta_max 28.38
_cell_measurement_theta_min 2.28
_cell_volume 5726.7(3)
_computing_cell_refinement 'STOE X-AREA'
_computing_data_collection 'STOE X-AREA'
_computing_data_reduction 'STOE X-RED'
_computing_molecular_graphics 'ORTEP32 (Farrugia)'
_computing_publication_material CIFTAB
_computing_structure_refinement 'SHELXL-2014/7 (Sheldrick, 2014)'
_computing_structure_solution 'SHELXS97 (sheldrick, 1997)'
_diffrn_ambient_temperature 200(2)
_diffrn_measured_fraction_theta_full 0.999
_diffrn_measured_fraction_theta_max 0.999
_diffrn_measurement_device_type 'Stoe IPDS-2T'
_diffrn_measurement_method 'omega scans'
_diffrn_radiation_type MoK\a
_diffrn_radiation_wavelength 0.71073
_diffrn_reflns_av_R_equivalents 0.0547
_diffrn_reflns_av_unetI/netI 0.0419
_diffrn_reflns_Laue_measured_fraction_full 0.999
_diffrn_reflns_Laue_measured_fraction_max 0.999
_diffrn_reflns_limit_h_max 13
_diffrn_reflns_limit_h_min -14
_diffrn_reflns_limit_k_max 19
_diffrn_reflns_limit_k_min -19
_diffrn_reflns_limit_l_max 45
_diffrn_reflns_limit_l_min -45
_diffrn_reflns_number 6927
_diffrn_reflns_point_group_measured_fraction_full 0.999
_diffrn_reflns_point_group_measured_fraction_max 1.000
_diffrn_reflns_theta_full 25.242
_diffrn_reflns_theta_max 27.998
_diffrn_reflns_theta_min 2.357
_exptl_absorpt_coefficient_mu 1.853
_exptl_absorpt_correction_T_max 0.9681
_exptl_absorpt_correction_T_min 0.5045
_exptl_absorpt_correction_type refdelf
_exptl_absorpt_process_details
;
XAbs2
Parkin S,Moezzi B & Hope H, (1995) J. Appl. Cryst. 28, 53-56
Cubic fit to sin(theta)/lambda - 24 parameters
;
_exptl_crystal_colour yellow
_exptl_crystal_density_diffrn 1.631
_exptl_crystal_description piece
_exptl_crystal_F_000 2800
_exptl_crystal_preparation Fluorescent
_exptl_crystal_recrystallization_method 'Re-crystallisation from solvent: Methanol'
_exptl_crystal_size_max 0.250
_exptl_crystal_size_mid 0.150
_exptl_crystal_size_min 0.040
_refine_diff_density_max 1.077
_refine_diff_density_min -0.822
_refine_diff_density_rms 0.116
_refine_ls_abs_structure_details
;
 Flack x determined using 2391 quotients [(I+)-(I-)]/[(I+)+(I-)]
 (Parsons, Flack and Wagner, Acta Cryst. B69 (2013) 249-259).
;
_refine_ls_abs_structure_Flack -0.07(2)
_refine_ls_extinction_method none
_refine_ls_goodness_of_fit_ref 1.095
_refine_ls_hydrogen_treatment mixed
_refine_ls_matrix_type full
_refine_ls_number_parameters 313
_refine_ls_number_reflns 6927
_refine_ls_number_restraints 0
_refine_ls_restrained_S_all 1.095
_refine_ls_R_factor_all 0.0536
_refine_ls_R_factor_gt 0.0372
_refine_ls_shift/su_max 0.001
_refine_ls_shift/su_mean 0.000
_refine_ls_structure_factor_coef Fsqd
_refine_ls_weighting_details 'w=1/[\s^2^(Fo^2^)+(0.0203P)^2^+26.9277P] where P=(Fo^2^+2Fc^2^)/3'
_refine_ls_weighting_scheme calc
_refine_ls_wR_factor_gt 0.0789
_refine_ls_wR_factor_ref 0.0871
_reflns_Friedel_coverage 0.815
_reflns_Friedel_fraction_full 1.000
_reflns_Friedel_fraction_max 1.000
_reflns_number_gt 5772
_reflns_number_total 6927
_reflns_threshold_expression 'I > 2\s(I)'
_cod_data_source_file c7nj03731g2.cif
_cod_data_source_block varka_navmea3_01
_cod_depositor_comments 'Adding full bibliography for 7056801--7056803.cif.'
_cod_database_code 7056802
_shelx_shelxl_version_number 2014/7
_shelx_space_group_comment
;
The symmetry employed for this shelxl refinement is uniquely defined
by the following loop, which should always be used as a source of
symmetry information in preference to the above space-group names.
They are only intended as comments.
;
_shelx_estimated_absorpt_t_min 0.654
_shelx_estimated_absorpt_t_max 0.930
_exptl_absorpt_rmerge_before 0.0690
_exptl_absorpt_rmerge_after 0.0547
_exptl_absorpt_special_details
;
This Xabs2 absorption correction has been applied to the data set which had been
corrected by the Stoe-IPDS XShape integration method because refinement against the 
XShape-corrected data set resulted in a structure model with an R-factor >0.05 for
the observed data, a much higher 2nd parameter of the weighting scheme and higher
residual electron density peaks around the Sn atoms.
The hkl-limits correspond to the original data set before merged in the Xabs2 
procedure.
;

loop_
_space_group_symop_operation_xyz
'x, y, z'
'-x, -y, z+1/2'
'x, -y, -z'
'-x, y, -z+1/2'
'x+1/2, y+1/2, z'
'-x+1/2, -y+1/2, z+1/2'
'x+1/2, -y+1/2, -z'
'-x+1/2, y+1/2, -z+1/2'

loop_
_atom_site_label
_atom_site_type_symbol
_atom_site_fract_x
_atom_site_fract_y
_atom_site_fract_z
_atom_site_U_iso_or_equiv
_atom_site_adp_type
_atom_site_occupancy
_atom_site_site_symmetry_order
_atom_site_calc_flag
_atom_site_refinement_flags_posn
_atom_site_refinement_flags_adp
Sn1 Sn 0.21036(4) 0.02966(4) 0.24168(2) 0.03207(12) Uani 1 1 d . .
Sn2 Sn 0.48702(4) 0.03029(4) 0.20210(2) 0.03201(12) Uani 1 1 d . .
S1 S -0.1038(3) 0.1661(2) 0.42002(8) 0.0697(8) Uani 1 1 d . .
O1 O 0.3885(4) 0.0298(4) 0.25146(12) 0.0367(10) Uani 1 1 d . .
O2 O 0.3001(4) 0.0271(5) 0.18456(13) 0.0385(11) Uani 1 1 d . .
O3 O 0.2122(4) 0.0376(5) 0.30586(12) 0.0430(12) Uani 1 1 d . .
O4 O 0.0137(4) 0.0353(5) 0.29878(15) 0.0426(11) Uani 1 1 d . .
O5 O 0.4170(5) 0.0514(4) 0.39490(17) 0.0490(16) Uani 1 1 d . .
H5O H 0.321(11) 0.066(7) 0.388(3) 0.07(3) Uiso 1 1 d . .
O6 O 0.5997(5) -0.1216(5) 0.49095(19) 0.0519(17) Uani 1 1 d . .
N1 N 0.1926(5) 0.0424(5) 0.38491(16) 0.0357(14) Uani 1 1 d . .
C1 C 0.1593(9) -0.1085(6) 0.2391(3) 0.051(2) Uani 1 1 d . .
H1A H 0.2281 -0.1450 0.2310 0.077 Uiso 1 1 d R U
H1B H 0.0943 -0.1158 0.2203 0.077 Uiso 1 1 d R U
H1C H 0.1321 -0.1283 0.2646 0.077 Uiso 1 1 d R U
C2 C 0.1684(8) 0.1679(5) 0.2363(3) 0.0408(19) Uani 1 1 d . .
H2A H 0.2354 0.2042 0.2459 0.061 Uiso 1 1 d R U
H2B H 0.0966 0.1814 0.2515 0.061 Uiso 1 1 d R U
H2C H 0.1537 0.1824 0.2090 0.061 Uiso 1 1 d R U
C3 C 0.5367(9) -0.0989(7) 0.1796(3) 0.054(3) Uani 1 1 d . .
H3A H 0.5097 -0.1462 0.1974 0.081 Uiso 1 1 d R U
H3B H 0.6239 -0.1019 0.1769 0.081 Uiso 1 1 d R U
H3C H 0.4992 -0.1078 0.1543 0.081 Uiso 1 1 d R U
C4 C 0.5187(10) 0.1620(6) 0.1827(3) 0.049(2) Uani 1 1 d . .
H4A H 0.4839 0.2050 0.2010 0.074 Uiso 1 1 d R U
H4B H 0.4819 0.1702 0.1571 0.074 Uiso 1 1 d R U
H4C H 0.6051 0.1722 0.1807 0.074 Uiso 1 1 d R U
C5 C 0.2578(8) -0.0129(9) 0.1498(2) 0.062(3) Uani 1 1 d . .
H5A H 0.3132 0.0009 0.1286 0.093 Uiso 1 1 d R U
H5B H 0.1785 0.0112 0.1436 0.093 Uiso 1 1 d R U
H5C H 0.2526 -0.0784 0.1532 0.093 Uiso 1 1 d R U
C6 C 0.4038(7) -0.0088(5) 0.4233(2) 0.0366(17) Uani 1 1 d . .
C7 C 0.5047(7) -0.0376(6) 0.4435(2) 0.0403(16) Uani 1 1 d . .
H7 H 0.5814 -0.0156 0.4363 0.048 Uiso 1 1 calc R U
C8 C 0.4940(7) -0.0982(5) 0.4740(2) 0.0391(16) Uani 1 1 d . .
C9 C 0.3826(8) -0.1305(6) 0.4855(2) 0.0432(19) Uani 1 1 d . .
H9 H 0.3751 -0.1701 0.5069 0.052 Uiso 1 1 calc R U
C10 C 0.2833(8) -0.1032(6) 0.4648(2) 0.0429(18) Uani 1 1 d . .
H10 H 0.2075 -0.1266 0.4721 0.051 Uiso 1 1 calc R U
C11 C 0.2886(7) -0.0428(6) 0.43372(19) 0.0371(16) Uani 1 1 d . .
C12 C 0.1823(6) -0.0190(6) 0.4114(2) 0.0370(16) Uani 1 1 d . .
C13 C 0.0666(7) -0.0673(5) 0.4196(2) 0.0360(16) Uani 1 1 d . .
C14 C -0.0043(8) -0.0424(6) 0.4508(2) 0.048(2) Uani 1 1 d . .
H14 H 0.0203 0.0056 0.4672 0.058 Uiso 1 1 calc R U
C15 C -0.1114(9) -0.0874(7) 0.4581(3) 0.052(2) Uani 1 1 d . .
H15 H -0.1595 -0.0697 0.4795 0.062 Uiso 1 1 calc R U
C16 C -0.1482(8) -0.1571(7) 0.4347(3) 0.050(2) Uani 1 1 d . .
H16 H -0.2207 -0.1881 0.4401 0.061 Uiso 1 1 calc R U
C17 C -0.0787(8) -0.1818(6) 0.4032(3) 0.049(2) Uani 1 1 d . .
H17 H -0.1045 -0.2290 0.3866 0.059 Uiso 1 1 calc R U
C18 C 0.0287(8) -0.1379(6) 0.3959(3) 0.044(2) Uani 1 1 d . .
H18 H 0.0767 -0.1560 0.3746 0.052 Uiso 1 1 calc R U
C19 C 0.5950(9) -0.1861(7) 0.5222(3) 0.059(3) Uani 1 1 d . .
H19A H 0.5451 -0.1621 0.5432 0.088 Uiso 1 1 calc R U
H19B H 0.6761 -0.1971 0.5319 0.088 Uiso 1 1 calc R U
H19C H 0.5606 -0.2427 0.5128 0.088 Uiso 1 1 calc R U
C20 C 0.0897(7) 0.0704(6) 0.3619(2) 0.0354(16) Uani 1 1 d . .
H20 H 0.0155 0.0422 0.3726 0.043 Uiso 1 1 calc R U
C21 C 0.1039(6) 0.0431(6) 0.31860(19) 0.0338(17) Uani 1 1 d . .
C22 C 0.0785(8) 0.1739(6) 0.3640(3) 0.048(2) Uani 1 1 d . .
H22A H 0.1564 0.2016 0.3574 0.058 Uiso 1 1 calc R U
H22B H 0.0188 0.1946 0.3448 0.058 Uiso 1 1 calc R U
C23 C 0.0404(10) 0.2050(8) 0.4044(3) 0.063(3) Uani 1 1 d . .
H23A H 0.0404 0.2718 0.4048 0.075 Uiso 1 1 calc R U
H23B H 0.1011 0.1843 0.4233 0.075 Uiso 1 1 calc R U
C24 C -0.1994(12) 0.2246(9) 0.3867(4) 0.085(4) Uani 1 1 d . .
H24A H -0.1830 0.2894 0.3880 0.127 Uiso 1 1 calc R U
H24B H -0.2832 0.2135 0.3936 0.127 Uiso 1 1 calc R U
H24C H -0.1844 0.2029 0.3604 0.127 Uiso 1 1 calc R U

loop_
_atom_site_aniso_label
_atom_site_aniso_U_11
_atom_site_aniso_U_22
_atom_site_aniso_U_33
_atom_site_aniso_U_23
_atom_site_aniso_U_13
_atom_site_aniso_U_12
Sn1 0.02154(19) 0.0389(2) 0.0358(2) 0.0005(3) 0.00041(17) 0.0005(3)
Sn2 0.0254(2) 0.0403(2) 0.0303(2) -0.0015(3) 0.00134(17) 0.0002(3)
S1 0.0799(19) 0.0767(19) 0.0526(14) 0.0028(13) 0.0220(14) 0.0251(16)
O1 0.021(2) 0.062(3) 0.027(2) 0.000(3) 0.0081(17) 0.001(3)
O2 0.024(2) 0.061(3) 0.030(2) -0.005(3) -0.0024(19) 0.002(3)
O3 0.032(2) 0.070(4) 0.027(2) 0.003(3) 0.0019(19) 0.003(3)
O4 0.027(2) 0.065(3) 0.036(2) -0.001(3) -0.007(2) 0.004(3)
O5 0.033(3) 0.068(5) 0.046(3) 0.020(3) -0.002(2) -0.005(3)
O6 0.034(3) 0.069(5) 0.053(4) 0.017(4) -0.006(3) 0.008(3)
N1 0.032(3) 0.050(4) 0.026(3) 0.006(3) -0.002(2) 0.003(3)
C1 0.039(5) 0.037(5) 0.078(7) -0.007(5) 0.012(5) -0.010(4)
C2 0.036(4) 0.031(4) 0.055(5) -0.003(4) -0.003(4) -0.002(3)
C3 0.047(5) 0.065(6) 0.050(5) -0.023(5) -0.010(4) 0.020(5)
C4 0.060(6) 0.035(4) 0.053(5) 0.002(4) 0.007(5) -0.002(4)
C5 0.037(4) 0.104(9) 0.045(4) -0.027(5) -0.005(4) 0.010(5)
C6 0.033(4) 0.045(5) 0.032(4) 0.001(3) 0.000(3) 0.003(3)
C7 0.030(3) 0.051(4) 0.040(4) 0.005(4) 0.004(3) -0.002(4)
C8 0.034(4) 0.048(4) 0.035(4) 0.000(3) -0.005(3) 0.003(4)
C9 0.046(5) 0.045(5) 0.039(4) 0.009(4) -0.005(4) -0.001(4)
C10 0.035(4) 0.055(5) 0.039(4) 0.005(4) -0.005(3) -0.007(4)
C11 0.034(3) 0.046(5) 0.031(3) -0.003(3) 0.000(3) -0.002(4)
C12 0.033(3) 0.048(5) 0.030(3) -0.002(4) -0.001(3) -0.002(4)
C13 0.031(4) 0.038(4) 0.039(4) 0.001(3) -0.001(3) 0.000(3)
C14 0.044(4) 0.059(5) 0.041(4) -0.007(4) 0.005(3) -0.007(5)
C15 0.052(5) 0.055(6) 0.049(5) 0.003(4) 0.016(4) -0.008(5)
C16 0.035(4) 0.054(6) 0.062(6) 0.009(5) 0.002(4) -0.008(4)
C17 0.047(5) 0.041(5) 0.059(5) -0.009(4) -0.006(4) -0.007(4)
C18 0.036(4) 0.048(5) 0.047(5) -0.007(4) 0.002(4) 0.003(4)
C19 0.052(6) 0.056(6) 0.068(7) 0.015(5) -0.019(5) 0.007(5)
C20 0.029(4) 0.047(4) 0.030(4) 0.003(3) 0.002(3) -0.001(3)
C21 0.030(3) 0.043(5) 0.028(3) 0.013(3) 0.007(3) 0.007(3)
C22 0.047(5) 0.045(5) 0.052(5) 0.004(4) 0.000(4) 0.000(4)
C23 0.072(7) 0.059(6) 0.057(6) -0.015(5) -0.005(5) 0.014(5)
C24 0.075(8) 0.095(10) 0.085(8) 0.012(7) 0.022(7) 0.034(8)

loop_
_atom_type_symbol
_atom_type_description
_atom_type_scat_dispersion_real
_atom_type_scat_dispersion_imag
_atom_type_scat_source
C C 0.0033 0.0016 'International Tables Vol C Tables 4.2.6.8 and 6.1.1.4'
H H 0.0000 0.0000 'International Tables Vol C Tables 4.2.6.8 and 6.1.1.4'
N N 0.0061 0.0033 'International Tables Vol C Tables 4.2.6.8 and 6.1.1.4'
O O 0.0106 0.0060 'International Tables Vol C Tables 4.2.6.8 and 6.1.1.4'
Sn Sn -0.6537 1.4246 'International Tables Vol C Tables 4.2.6.8 and 6.1.1.4'
S S 0.1246 0.1234 'International Tables Vol C Tables 4.2.6.8 and 6.1.1.4'

loop_
_geom_angle_atom_site_label_1
_geom_angle_atom_site_label_2
_geom_angle_atom_site_label_3
_geom_angle
_geom_angle_site_symmetry_1
_geom_angle_site_symmetry_3
O1 Sn1 C2 103.5(3) . .
O1 Sn1 C1 105.8(3) . .
C2 Sn1 C1 150.6(3) . .
O1 Sn1 O2 72.68(16) . .
C2 Sn1 O2 92.2(3) . .
C1 Sn1 O2 93.8(3) . .
O1 Sn1 O3 79.84(18) . .
C2 Sn1 O3 92.2(3) . .
C1 Sn1 O3 95.5(4) . .
O2 Sn1 O3 152.45(18) . .
O1 Sn2 C4 111.4(3) . .
O1 Sn2 O1 73.80(18) . 4_655
C4 Sn2 O1 97.7(3) . 4_655
O1 Sn2 C3 116.2(4) . .
C4 Sn2 C3 132.4(4) . .
O1 Sn2 C3 95.8(3) 4_655 .
O1 Sn2 O2 73.32(17) . .
C4 Sn2 O2 95.3(4) . .
O1 Sn2 O2 147.09(16) 4_655 .
C3 Sn2 O2 97.4(3) . .
C24 S1 C23 100.8(6) . .
Sn1 O1 Sn2 113.2(2) . .
Sn1 O1 Sn2 140.6(2) . 4_655
Sn2 O1 Sn2 106.20(18) . 4_655
C5 O2 Sn2 124.4(5) . .
C5 O2 Sn1 127.6(5) . .
Sn2 O2 Sn1 100.75(18) . .
C21 O3 Sn1 109.6(4) . .
C6 O5 H5O 100(6) . .
C8 O6 C19 117.3(8) . .
C12 N1 C20 121.1(7) . .
C12 N1 H5O 102(4) . .
C20 N1 H5O 137(4) . .
Sn1 C1 H1A 109.5 . .
Sn1 C1 H1B 109.5 . .
H1A C1 H1B 109.5 . .
Sn1 C1 H1C 109.5 . .
H1A C1 H1C 109.5 . .
H1B C1 H1C 109.5 . .
Sn1 C2 H2A 109.5 . .
Sn1 C2 H2B 109.5 . .
H2A C2 H2B 109.5 . .
Sn1 C2 H2C 109.5 . .
H2A C2 H2C 109.5 . .
H2B C2 H2C 109.5 . .
Sn2 C3 H3A 109.5 . .
Sn2 C3 H3B 109.5 . .
H3A C3 H3B 109.5 . .
Sn2 C3 H3C 109.5 . .
H3A C3 H3C 109.5 . .
H3B C3 H3C 109.5 . .
Sn2 C4 H4A 109.5 . .
Sn2 C4 H4B 109.5 . .
H4A C4 H4B 109.5 . .
Sn2 C4 H4C 109.4 . .
H4A C4 H4C 109.5 . .
H4B C4 H4C 109.5 . .
O2 C5 H5A 109.5 . .
O2 C5 H5B 109.5 . .
H5A C5 H5B 109.5 . .
O2 C5 H5C 109.5 . .
H5A C5 H5C 109.5 . .
H5B C5 H5C 109.5 . .
O5 C6 C7 118.8(7) . .
O5 C6 C11 121.4(7) . .
C7 C6 C11 119.8(7) . .
C8 C7 C6 120.5(7) . .
C8 C7 H7 119.8 . .
C6 C7 H7 119.8 . .
O6 C8 C9 124.5(7) . .
O6 C8 C7 114.5(7) . .
C9 C8 C7 120.9(7) . .
C10 C9 C8 118.2(8) . .
C10 C9 H9 120.9 . .
C8 C9 H9 120.9 . .
C9 C10 C11 123.4(8) . .
C9 C10 H10 118.3 . .
C11 C10 H10 118.3 . .
C10 C11 C6 117.2(7) . .
C10 C11 C12 121.7(7) . .
C6 C11 C12 121.0(7) . .
N1 C12 C11 118.1(7) . .
N1 C12 C13 122.9(7) . .
C11 C12 C13 119.0(7) . .
C14 C13 C18 118.9(8) . .
C14 C13 C12 120.6(7) . .
C18 C13 C12 120.6(7) . .
C13 C14 C15 120.2(8) . .
C13 C14 H14 119.9 . .
C15 C14 H14 119.9 . .
C16 C15 C14 120.7(8) . .
C16 C15 H15 119.7 . .
C14 C15 H15 119.7 . .
C15 C16 C17 119.5(8) . .
C15 C16 H16 120.2 . .
C17 C16 H16 120.2 . .
C16 C17 C18 120.2(8) . .
C16 C17 H17 119.9 . .
C18 C17 H17 119.9 . .
C17 C18 C13 120.5(8) . .
C17 C18 H18 119.7 . .
C13 C18 H18 119.7 . .
O6 C19 H19A 109.5 . .
O6 C19 H19B 109.5 . .
H19A C19 H19B 109.5 . .
O6 C19 H19C 109.5 . .
H19A C19 H19C 109.5 . .
H19B C19 H19C 109.5 . .
N1 C20 C22 108.8(7) . .
N1 C20 C21 111.6(6) . .
C22 C20 C21 108.3(6) . .
N1 C20 H20 109.4 . .
C22 C20 H20 109.4 . .
C21 C20 H20 109.4 . .
O4 C21 O3 125.2(6) . .
O4 C21 C20 118.5(6) . .
O3 C21 C20 116.1(6) . .
C23 C22 C20 111.6(8) . .
C23 C22 H22A 109.3 . .
C20 C22 H22A 109.3 . .
C23 C22 H22B 109.3 . .
C20 C22 H22B 109.3 . .
H22A C22 H22B 108.0 . .
C22 C23 S1 115.3(7) . .
C22 C23 H23A 108.5 . .
S1 C23 H23A 108.5 . .
C22 C23 H23B 108.5 . .
S1 C23 H23B 108.5 . .
H23A C23 H23B 107.5 . .
S1 C24 H24A 109.5 . .
S1 C24 H24B 109.5 . .
H24A C24 H24B 109.5 . .
S1 C24 H24C 109.5 . .
H24A C24 H24C 109.5 . .
H24B C24 H24C 109.5 . .

loop_
_geom_bond_atom_site_label_1
_geom_bond_atom_site_label_2
_geom_bond_distance
_geom_bond_site_symmetry_2
Sn1 O1 2.020(4) .
Sn1 C2 2.112(8) .
Sn1 C1 2.129(9) .
Sn1 O2 2.214(4) .
Sn1 O3 2.220(4) .
Sn2 O1 2.030(4) .
Sn2 C4 2.095(8) .
Sn2 O1 2.123(4) 4_655
Sn2 C3 2.141(9) .
Sn2 O2 2.176(4) .
S1 C24 1.794(13) .
S1 C23 1.795(12) .
O1 Sn2 2.123(4) 4_655
O2 C5 1.420(9) .
O3 C21 1.291(8) .
O4 C21 1.224(9) .
O5 C6 1.336(9) .
O5 H5O 1.12(12) .
O6 C8 1.363(10) .
O6 C19 1.444(11) .
N1 C12 1.296(10) .
N1 C20 1.459(9) .
N1 H5O 1.48(12) .
C1 H1A 0.9800 .
C1 H1B 0.9800 .
C1 H1C 0.9800 .
C2 H2A 0.9800 .
C2 H2B 0.9800 .
C2 H2C 0.9800 .
C3 H3A 0.9800 .
C3 H3B 0.9800 .
C3 H3C 0.9800 .
C4 H4A 0.9800 .
C4 H4B 0.9800 .
C4 H4C 0.9800 .
C5 H5A 0.9800 .
C5 H5B 0.9800 .
C5 H5C 0.9800 .
C6 C7 1.392(10) .
C6 C11 1.428(11) .
C7 C8 1.392(11) .
C7 H7 0.9500 .
C8 C9 1.391(12) .
C9 C10 1.379(11) .
C9 H9 0.9500 .
C10 C11 1.400(11) .
C10 H10 0.9500 .
C11 C12 1.460(10) .
C12 C13 1.506(11) .
C13 C14 1.387(11) .
C13 C18 1.395(12) .
C14 C15 1.394(12) .
C14 H14 0.9500 .
C15 C16 1.376(13) .
C15 H15 0.9500 .
C16 C17 1.386(13) .
C16 H16 0.9500 .
C17 C18 1.389(12) .
C17 H17 0.9500 .
C18 H18 0.9500 .
C19 H19A 0.9800 .
C19 H19B 0.9800 .
C19 H19C 0.9800 .
C20 C22 1.542(12) .
C20 C21 1.557(10) .
C20 H20 1.0000 .
C22 C23 1.528(13) .
C22 H22A 0.9900 .
C22 H22B 0.9900 .
C23 H23A 0.9900 .
C23 H23B 0.9900 .
C24 H24A 0.9800 .
C24 H24B 0.9800 .
C24 H24C 0.9800 .

loop_
_geom_torsion_atom_site_label_1
_geom_torsion_atom_site_label_2
_geom_torsion_atom_site_label_3
_geom_torsion_atom_site_label_4
_geom_torsion
O5 C6 C7 C8 178.1(7)
C11 C6 C7 C8 -0.9(12)
C19 O6 C8 C9 1.7(13)
C19 O6 C8 C7 -178.5(8)
C6 C7 C8 O6 179.3(8)
C6 C7 C8 C9 -0.9(13)
O6 C8 C9 C10 -178.0(9)
C7 C8 C9 C10 2.3(13)
C8 C9 C10 C11 -1.9(13)
C9 C10 C11 C6 0.1(13)
C9 C10 C11 C12 177.0(8)
O5 C6 C11 C10 -177.7(7)
C7 C6 C11 C10 1.3(11)
O5 C6 C11 C12 5.4(12)
C7 C6 C11 C12 -175.6(7)
C20 N1 C12 C11 -179.2(7)
C20 N1 C12 C13 2.0(12)
C10 C11 C12 N1 175.0(8)
C6 C11 C12 N1 -8.2(12)
C10 C11 C12 C13 -6.1(12)
C6 C11 C12 C13 170.7(7)
N1 C12 C13 C14 -100.9(10)
C11 C12 C13 C14 80.3(10)
N1 C12 C13 C18 79.0(11)
C11 C12 C13 C18 -99.8(9)
C18 C13 C14 C15 0.0(13)
C12 C13 C14 C15 179.9(8)
C13 C14 C15 C16 0.2(14)
C14 C15 C16 C17 -0.9(15)
C15 C16 C17 C18 1.5(14)
C16 C17 C18 C13 -1.3(14)
C14 C13 C18 C17 0.6(13)
C12 C13 C18 C17 -179.3(8)
C12 N1 C20 C22 127.2(8)
C12 N1 C20 C21 -113.3(8)
Sn1 O3 C21 O4 7.3(11)
Sn1 O3 C21 C20 -166.9(5)
N1 C20 C21 O4 156.9(8)
C22 C20 C21 O4 -83.4(9)
N1 C20 C21 O3 -28.5(10)
C22 C20 C21 O3 91.2(9)
N1 C20 C22 C23 -69.4(9)
C21 C20 C22 C23 169.1(7)
C20 C22 C23 S1 -62.4(10)
C24 S1 C23 C22 -66.6(9)
